data_2103046
loop_
_publ_author_name
'Kl\"osener, J.'
'Swenson, D. C.'
'Robertson, L. W.'
'Luthe, G.'

_publ_section_title
;
 Effects of fluoro substitution on 4-bromodiphenyl ether (PBDE 3)
;
_journal_coeditor_code BK5067
_journal_issue 1
_journal_name_full 'Acta Crystallographica Section B'
_journal_page_first 108
_journal_page_last 119
_journal_paper_doi 10.1107/S0108768107067079
_journal_volume 64
_journal_year 2008
_chemical_formula_moiety 'C12 H9 Br O'
_chemical_formula_sum 'C12 H9 Br O'
_chemical_formula_weight 249.10
_chemical_name_systematic
;
 ?
;
_space_group_IT_number 9
_symmetry_cell_setting monoclinic
_symmetry_space_group_name_Hall 'C -2yc'
_symmetry_space_group_name_H-M 'C 1 c 1'
_atom_sites_solution_hydrogens geom
_atom_sites_solution_primary direct
_atom_sites_solution_secondary difmap
_audit_creation_method SHELXL-97
_cell_angle_alpha 90.00
_cell_angle_beta 97.919(5)
_cell_angle_gamma 90.00
_cell_formula_units_Z 4
_cell_length_a 23.628(3)
_cell_length_b 7.5461(9)
_cell_length_c 5.8066(7)
_cell_measurement_reflns_used 2244
_cell_measurement_temperature 150(2)
_cell_measurement_theta_max 27.5
_cell_measurement_theta_min 1.0
_cell_volume 1025.4(2)
_computing_cell_refinement 'HKL Scalepack (Otwinowski & Minor, 1997)'
_computing_data_collection 'Collect (Nonius BV, 1997-2000)'
_computing_data_reduction 'HKL Denzo, Scalepack (Otwinowski & Minor, 1997)'
_computing_molecular_graphics 'SHELXTL v6.1 (Sheldrick, 1997)'
_computing_publication_material 'SHELXTL v6.1 (Sheldrick, 1997)'
_computing_structure_refinement 'SHELXTL v6.1 (Sheldrick, 1997)'
_computing_structure_solution 'SHELXTL v6.1 (Sheldrick, 1997)'
_diffrn_ambient_temperature 150(2)
_diffrn_detector_area_resol_mean 9
_diffrn_measured_fraction_theta_full 0.998
_diffrn_measured_fraction_theta_max 0.998
_diffrn_measurement_device_type 'Nonius KappaCCD'
_diffrn_measurement_method 'CCD phi and omega scans'
_diffrn_radiation_monochromator graphite
_diffrn_radiation_source 'fine-focus sealed tube'
_diffrn_radiation_type MoK\a
_diffrn_radiation_wavelength 0.71073
_diffrn_reflns_av_R_equivalents 0.0271
_diffrn_reflns_av_sigmaI/netI 0.0303
_diffrn_reflns_limit_h_max 30
_diffrn_reflns_limit_h_min -30
_diffrn_reflns_limit_k_max 9
_diffrn_reflns_limit_k_min -9
_diffrn_reflns_limit_l_max 7
_diffrn_reflns_limit_l_min -7
_diffrn_reflns_number 11708
_diffrn_reflns_theta_full 27.38
_diffrn_reflns_theta_max 27.4
_diffrn_reflns_theta_min 2.8
_diffrn_standards_number 0
_exptl_absorpt_coefficient_mu 3.969
_exptl_absorpt_correction_T_max 0.7686
_exptl_absorpt_correction_T_min 0.3291
_exptl_absorpt_correction_type multi-scan
_exptl_absorpt_process_details 'HKL Scalepack (Otwinowski & Minor, 1997)'
_exptl_crystal_colour colorless
_exptl_crystal_density_diffrn 1.614
_exptl_crystal_density_method 'not measured'
_exptl_crystal_description plate
_exptl_crystal_F_000 496
_exptl_crystal_size_max 0.36
_exptl_crystal_size_mid 0.24
_exptl_crystal_size_min 0.07
_refine_diff_density_max 0.284
_refine_diff_density_min -0.365
_refine_ls_abs_structure_details 'Flack H D (1983), Acta Cryst. A39, 876-881'
_refine_ls_abs_structure_Flack 0.010(8)
_refine_ls_extinction_method none
_refine_ls_goodness_of_fit_ref 1.080
_refine_ls_hydrogen_treatment constr
_refine_ls_matrix_type full
_refine_ls_number_parameters 127
_refine_ls_number_reflns 2310
_refine_ls_number_restraints 2
_refine_ls_restrained_S_all 1.080
_refine_ls_R_factor_all 0.0260
_refine_ls_R_factor_gt 0.0241
_refine_ls_shift/su_max 0.001
_refine_ls_shift/su_mean 0.000
_refine_ls_structure_factor_coef Fsqd
_refine_ls_weighting_details 'calc w=1/[\s^2^(Fo^2^)+(0.0391P)^2^+0.0000P] where P=(Fo^2^+2Fc^2^)/3'
_refine_ls_weighting_scheme calc
_refine_ls_wR_factor_gt 0.0618
_refine_ls_wR_factor_ref 0.0631
_reflns_number_gt 2216
_reflns_number_total 2310
_reflns_threshold_expression >2sigma(I)
_cod_data_source_file bk5067.cif
_cod_data_source_block BDE3
_cod_depositor_comments
;
The following automatic conversions were performed:
'_symmetry_cell_setting' value 'Monoclinic' changed to 'monoclinic'
according to '/home/saulius/struct/CIF-dictionaries/cif_core.dic'
dictionary named 'cif_core.dic' version 2.4.1 from 2010-06-29.

Automatic conversion script
Id: cif_fix_enum 1527 2010-12-29 10:47:43Z saulius 

The following automatic conversions were performed:

'_symmetry_cell_setting' value 'Monoclinic' changed to 'monoclinic'
according to /home/saulius/struct/CIF-dictionaries/cif_core.dic
dictionary named 'cif_core.dic' version 2.4.1 from 2010-06-29.

Automatic conversion script
Id: cif_fix_values 1715 2011-07-08 13:25:40Z adriana 
;
_cod_original_sg_symbol_Hall ' C -2yc '
_cod_original_sg_symbol_H-M ' C c '
_cod_database_code 2103046

loop_
_symmetry_equiv_pos_as_xyz
'x, y, z'
'x, -y, z+1/2'
'x+1/2, y+1/2, z'
'x+1/2, -y+1/2, z+1/2'

loop_
_atom_site_type_symbol
_atom_site_label
_atom_site_fract_x
_atom_site_fract_y
_atom_site_fract_z
_atom_site_U_iso_or_equiv
_atom_site_adp_type
_atom_site_calc_flag
_atom_site_refinement_flags
_atom_site_occupancy
C C1 0.32889(10) 0.7587(3) 0.4212(4) 0.0263(4) Uani d . 1
C C2 0.27897(12) 0.8309(4) 0.2987(4) 0.0305(5) Uani d . 1
H H2 0.2805 0.8909 0.1559 0.037 Uiso calc R 1
C C3 0.22772(11) 0.8151(3) 0.3845(4) 0.0325(5) Uani d . 1
H H3 0.1938 0.8629 0.3006 0.039 Uiso calc R 1
C C4 0.22599(11) 0.7286(3) 0.5946(4) 0.0303(5) Uani d . 1
Br Br1 0.156020(8) 0.70659(3) 0.717490(10) 0.04432(9) Uani d . 1
C C5 0.27552(11) 0.6593(3) 0.7202(4) 0.0299(4) Uani d . 1
H H5 0.2740 0.6026 0.8653 0.036 Uiso calc R 1
C C6 0.32703(11) 0.6732(3) 0.6332(4) 0.0292(5) Uani d . 1
H H6 0.3609 0.6249 0.7172 0.035 Uiso calc R 1
O O1 0.37661(8) 0.7681(3) 0.3102(3) 0.0331(4) Uani d . 1
C C1' 0.43103(10) 0.7572(3) 0.4336(4) 0.0276(4) Uani d . 1
C C2' 0.47106(11) 0.6654(3) 0.3267(4) 0.0328(5) Uani d . 1
H H2' 0.4599 0.6053 0.1840 0.039 Uiso calc R 1
C C3' 0.52780(11) 0.6620(3) 0.4302(5) 0.0372(5) Uani d . 1
H H3' 0.5553 0.5990 0.3577 0.045 Uiso calc R 1
C C4' 0.54453(13) 0.7504(4) 0.6395(5) 0.0367(5) Uani d . 1
H H4' 0.5834 0.7493 0.7090 0.044 Uiso calc R 1
C C5' 0.50363(11) 0.8399(3) 0.7450(4) 0.0353(5) Uani d . 1
H H5' 0.5147 0.8986 0.8890 0.042 Uiso calc R 1
C C6' 0.44687(11) 0.8453(3) 0.6440(4) 0.0312(4) Uani d . 1
H H6' 0.4193 0.9079 0.7168 0.037 Uiso calc R 1

loop_
_atom_site_aniso_label
_atom_site_aniso_U_11
_atom_site_aniso_U_22
_atom_site_aniso_U_33
_atom_site_aniso_U_12
_atom_site_aniso_U_13
_atom_site_aniso_U_23
C1 0.0284(11) 0.0277(9) 0.0236(10) -0.0028(8) 0.0065(8) -0.0024(8)
C2 0.0377(14) 0.0326(10) 0.0205(10) 0.0004(10) 0.0015(9) 0.0014(9)
C3 0.0318(12) 0.0372(12) 0.0280(11) 0.0026(9) 0.0022(9) -0.0015(8)
C4 0.0325(13) 0.0344(11) 0.0251(10) 0.0007(9) 0.0081(9) -0.0038(8)
Br1 0.03262(13) 0.06288(16) 0.03977(13) -0.00028(14) 0.01317(8) -0.00277(15)
C5 0.0374(13) 0.0301(10) 0.0226(10) 0.0008(9) 0.0051(9) 0.0007(8)
C6 0.0322(12) 0.0317(10) 0.0234(10) 0.0018(8) 0.0032(8) 0.0012(8)
O1 0.0314(10) 0.0464(10) 0.0222(8) -0.0027(7) 0.0064(7) 0.0010(7)
C1' 0.0301(12) 0.0281(10) 0.0257(11) -0.0033(8) 0.0081(9) 0.0021(8)
C2' 0.0377(13) 0.0342(10) 0.0297(11) -0.0065(10) 0.0156(10) -0.0035(9)
C3' 0.0348(13) 0.0354(11) 0.0450(14) -0.0019(10) 0.0188(11) -0.0012(10)
C4' 0.0331(14) 0.0370(12) 0.0399(14) 0.0004(11) 0.0049(11) 0.0052(12)
C5' 0.0385(13) 0.0373(11) 0.0303(11) -0.0038(10) 0.0052(10) -0.0033(9)
C6' 0.0364(13) 0.0295(10) 0.0294(11) 0.0007(10) 0.0100(9) -0.0054(9)

loop_
_atom_type_symbol
_atom_type_description
_atom_type_scat_dispersion_real
_atom_type_scat_dispersion_imag
_atom_type_scat_source
C C 0.0033 0.0016 'International Tables Vol C Tables 4.2.6.8 and 6.1.1.4'
H H 0.0000 0.0000 'International Tables Vol C Tables 4.2.6.8 and 6.1.1.4'
O O 0.0106 0.0060 'International Tables Vol C Tables 4.2.6.8 and 6.1.1.4'
Br Br -0.2901 2.4595 'International Tables Vol C Tables 4.2.6.8 and 6.1.1.4'

loop_
_geom_angle_atom_site_label_1
_geom_angle_atom_site_label_2
_geom_angle_atom_site_label_3
_geom_angle
_geom_angle_publ_flag
O1 C1 C6 124.4(2) yes
O1 C1 C2 115.4(2) yes
C6 C1 C2 120.1(2) yes
C3 C2 C1 120.2(2) yes
C3 C2 H2 119.9 ?
C1 C2 H2 119.9 ?
C2 C3 C4 119.5(2) yes
C2 C3 H3 120.2 ?
C4 C3 H3 120.2 ?
C3 C4 C5 120.8(2) yes
C3 C4 Br1 120.3(2) yes
C5 C4 Br1 118.90(18) yes
C6 C5 C4 119.9(2) yes
C6 C5 H5 120.1 ?
C4 C5 H5 120.1 ?
C5 C6 C1 119.5(2) yes
C5 C6 H6 120.2 ?
C1 C6 H6 120.2 ?
C1 O1 C1' 121.09(18) yes
O1 C1' C2' 116.1(2) yes
O1 C1' C6' 122.8(2) yes
C2' C1' C6' 120.8(2) yes
C1' C2' C3' 119.5(2) yes
C1' C2' H2' 120.3 ?
C3' C2' H2' 120.3 ?
C2' C3' C4' 120.5(2) yes
C2' C3' H3' 119.7 ?
C4' C3' H3' 119.7 ?
C5' C4' C3' 119.1(3) yes
C5' C4' H4' 120.5 ?
C3' C4' H4' 120.5 ?
C6' C5' C4' 121.2(2) yes
C6' C5' H5' 119.4 ?
C4' C5' H5' 119.4 ?
C5' C6' C1' 118.9(2) yes
C5' C6' H6' 120.6 ?
C1' C6' H6' 120.6 ?

loop_
_geom_bond_atom_site_label_1
_geom_bond_atom_site_label_2
_geom_bond_distance
_geom_bond_publ_flag
C1 O1 1.376(3) yes
C1 C6 1.396(3) yes
C1 C2 1.401(4) yes
C2 C3 1.377(4) yes
C2 H2 0.9500 ?
C3 C4 1.389(3) yes
C3 H3 0.9500 ?
C4 C5 1.393(4) yes
C4 Br1 1.896(3) yes
C5 C6 1.385(4) yes
C5 H5 0.9500 ?
C6 H6 0.9500 ?
O1 C1' 1.386(3) yes
C1' C2' 1.386(4) yes
C1' C6' 1.396(3) yes
C2' C3' 1.392(4) yes
C2' H2' 0.9500 ?
C3' C4' 1.395(4) yes
C3' H3' 0.9500 ?
C4' C5' 1.389(4) yes
C4' H4' 0.9500 ?
C5' C6' 1.388(4) yes
C5' H5' 0.9500 ?
C6' H6' 0.9500 ?

loop_
_geom_torsion_atom_site_label_1
_geom_torsion_atom_site_label_2
_geom_torsion_atom_site_label_3
_geom_torsion_atom_site_label_4
_geom_torsion
O1 C1 C2 C3 174.4(2)
C6 C1 C2 C3 -1.2(4)
C1 C2 C3 C4 0.7(4)
C2 C3 C4 C5 0.5(3)
C2 C3 C4 Br1 179.56(19)
C3 C4 C5 C6 -1.3(3)
Br1 C4 C5 C6 179.70(18)
C4 C5 C6 C1 0.8(3)
O1 C1 C6 C5 -174.7(2)
C2 C1 C6 C5 0.4(4)
C6 C1 O1 C1' -25.9(3)
C2 C1 O1 C1' 158.7(2)
C1 O1 C1' C2' 142.6(2)
C1 O1 C1' C6' -42.9(3)
O1 C1' C2' C3' 174.3(2)
C6' C1' C2' C3' -0.3(3)
C1' C2' C3' C4' -0.2(4)
C2' C3' C4' C5' 0.9(4)
C3' C4' C5' C6' -1.1(4)
C4' C5' C6' C1' 0.6(4)
O1 C1' C6' C5' -174.2(2)
C2' C1' C6' C5' 0.1(4)

loop_
_cod_related_entry_id
_cod_related_entry_database
_cod_related_entry_code
1 ChemSpider 7284
